data_7236965
loop_
_publ_author_name
'Chua, Ming Hui'
'Zhou, Hui'
'Lin, Ting Ting'
'Wu, Jishan'
'Xu, Jianwei'

_publ_section_title
;
 Triphenylethylenyl-based donor--acceptor--donor molecules: studies on
 structural and optical properties and AIE properties for cyanide
 detection
;
_journal_issue 46
_journal_name_full 'Journal of Materials Chemistry C'
_journal_page_first 12194
_journal_paper_doi 10.1039/C7TC04400C
_journal_volume 5
_journal_year 2017
_chemical_formula_sum 'C60 H36 N4'
_chemical_formula_weight 812.93
_chemical_name_systematic '2,2'-(2,6-bis(1,2,2-triphenylvinyl)anthracene-9,10-diylidene)dimalononitrile '
_space_group_crystal_system triclinic
_space_group_IT_number 2
_space_group_name_Hall '-P 1'
_space_group_name_H-M_alt 'P -1'
_atom_sites_solution_hydrogens geom
_audit_creation_method SHELXL-2014/7
_audit_update_record
;
2017-09-09 deposited with the CCDC.
2017-11-03 downloaded from the CCDC.
;
_cell_angle_alpha 80.314(2)
_cell_angle_beta 88.214(2)
_cell_angle_gamma 84.116(2)
_cell_formula_units_Z 2
_cell_length_a 7.9503(4)
_cell_length_b 16.0571(6)
_cell_length_c 17.4515(7)
_cell_measurement_reflns_used 9887
_cell_measurement_temperature 100(2)
_cell_measurement_theta_max 29.18
_cell_measurement_theta_min 2.58
_cell_volume 2184.29(16)
_computing_cell_refinement 'APEX3 v2016.1-0 (Bruker AXS)'
_computing_data_collection 'APEX3 (Bruker AXS)'
_computing_data_reduction 'SAINT V8.32B (Bruker AXS Inc., 2014)'
_computing_molecular_graphics 'Bruker SHELXTL'
_computing_publication_material 'Bruker SHELXTL'
_computing_structure_refinement 'SHELXL--2014 (Sheldrick 2014)'
_computing_structure_solution 'SHELXT--(Sheldrick 2015)'
_diffrn_ambient_temperature 100(2)
_diffrn_measured_fraction_theta_full 0.999
_diffrn_measured_fraction_theta_max 0.999
_diffrn_measurement_device_type 'Bruker D8 Venture'
_diffrn_measurement_method '\f and \w scans'
_diffrn_radiation_type MoK\a
_diffrn_radiation_wavelength 0.71073
_diffrn_reflns_av_R_equivalents 0.0541
_diffrn_reflns_av_unetI/netI 0.0436
_diffrn_reflns_Laue_measured_fraction_full 0.999
_diffrn_reflns_Laue_measured_fraction_max 0.999
_diffrn_reflns_limit_h_max 10
_diffrn_reflns_limit_h_min -10
_diffrn_reflns_limit_k_max 17
_diffrn_reflns_limit_k_min -21
_diffrn_reflns_limit_l_max 23
_diffrn_reflns_limit_l_min -23
_diffrn_reflns_number 49778
_diffrn_reflns_point_group_measured_fraction_full 0.999
_diffrn_reflns_point_group_measured_fraction_max 0.999
_diffrn_reflns_theta_full 25.242
_diffrn_reflns_theta_max 28.281
_diffrn_reflns_theta_min 2.368
_exptl_absorpt_coefficient_mu 0.072
_exptl_absorpt_correction_T_max 0.7459
_exptl_absorpt_correction_T_min 0.7014
_exptl_absorpt_correction_type multi-scan
_exptl_absorpt_process_details 'Sadabs, (Sheldrick 2012)'
_exptl_crystal_colour Red
_exptl_crystal_density_diffrn 1.236
_exptl_crystal_density_meas ?
_exptl_crystal_density_method 'Not Measured'
_exptl_crystal_description Thin_Plate
_exptl_crystal_F_000 848
_exptl_crystal_preparation Luminescent
_exptl_crystal_recrystallization_method 'Vapour Diffusion'
_exptl_crystal_size_max 0.340
_exptl_crystal_size_mid 0.260
_exptl_crystal_size_min 0.042
_refine_diff_density_max 0.521
_refine_diff_density_min -0.312
_refine_diff_density_rms 0.053
_refine_ls_extinction_method none
_refine_ls_goodness_of_fit_ref 1.019
_refine_ls_hydrogen_treatment constr
_refine_ls_matrix_type full
_refine_ls_number_parameters 577
_refine_ls_number_reflns 10843
_refine_ls_number_restraints 0
_refine_ls_restrained_S_all 1.019
_refine_ls_R_factor_all 0.0836
_refine_ls_R_factor_gt 0.0528
_refine_ls_shift/su_max 0.000
_refine_ls_shift/su_mean 0.000
_refine_ls_structure_factor_coef Fsqd
_refine_ls_weighting_details 'w=1/[\s^2^(Fo^2^)+(0.0640P)^2^+1.0580P] where P=(Fo^2^+2Fc^2^)/3'
_refine_ls_weighting_scheme calc
_refine_ls_wR_factor_gt 0.1270
_refine_ls_wR_factor_ref 0.1424
_reflns_Friedel_coverage 0.000
_reflns_number_gt 7750
_reflns_number_total 10843
_reflns_threshold_expression 'I > 2\s(I)'
_cod_data_source_file c7tc04400c2.cif
_cod_data_source_block H258
_cod_depositor_comments
;
The following automatic conversions were performed:

data item '_exptl_absorpt_correction_type' value 'Multi-scan' was
changed to 'multi-scan' in accordance with the
/home/saulius/struct/COD-crude-data/automatic-downloads/DataCite-retrospective/RSC/depositions/lib/dictionaries/cif_core.dic
dictionary named 'cif_core.dic' version 2.4.2 last updated on
2011-04-26.

data item '_exptl_crystal_density_meas' value 'Not Measured' was
changed to '?' -- the value is perceived as not measured.

Automatic conversion script
Id: cif_fix_values 6909 2019-04-08 15:41:33Z antanas 
;
_cod_database_code 7236965
_shelx_shelxl_version_number 2014/7
_shelx_space_group_comment
; 
The symmetry employed for this shelxl refinement is uniquely defined 
by the following loop, which should always be used as a source of 
symmetry information in preference to the above space-group names. 
They are only intended as comments. 
;
_shelx_estimated_absorpt_t_min 0.976
_shelx_estimated_absorpt_t_max 0.997
_computing_bruker_data_scaling 'SADABS V2012/1 (Bruker AXS Inc.)'

loop_
_space_group_symop_operation_xyz
'x, y, z'
'-x, -y, -z'

loop_
_atom_site_label
_atom_site_type_symbol
_atom_site_fract_x
_atom_site_fract_y
_atom_site_fract_z
_atom_site_U_iso_or_equiv
_atom_site_adp_type
_atom_site_occupancy
_atom_site_site_symmetry_order
_atom_site_calc_flag
_atom_site_refinement_flags_posn
_atom_site_refinement_flags_adp
N1 N 0.21081(19) 0.35345(11) 0.28862(9) 0.0364(4) Uani 1 1 d . .
N2 N 0.0175(2) 0.25451(12) 0.51037(9) 0.0384(4) Uani 1 1 d . .
N3 N 0.8785(2) -0.02933(11) 0.34589(10) 0.0393(4) Uani 1 1 d . .
N4 N 0.7267(3) -0.09072(10) 0.58276(9) 0.0425(4) Uani 1 1 d . .
C1 C 0.4480(2) 0.24730(9) 0.45064(9) 0.0191(3) Uani 1 1 d . .
C2 C 0.59365(19) 0.25152(9) 0.39612(8) 0.0184(3) Uani 1 1 d . .
C3 C 0.61068(19) 0.32117(10) 0.33862(9) 0.0195(3) Uani 1 1 d . .
H3 H 0.5269 0.3683 0.3344 0.023 Uiso 1 1 calc R U
C4 C 0.7481(2) 0.32365(10) 0.28681(9) 0.0210(3) Uani 1 1 d . .
C5 C 0.8678(2) 0.25266(10) 0.29303(9) 0.0228(3) Uani 1 1 d . .
H5 H 0.9590 0.2519 0.2566 0.027 Uiso 1 1 calc R U
C6 C 0.8554(2) 0.18374(10) 0.35123(9) 0.0226(3) Uani 1 1 d . .
H6 H 0.9399 0.1369 0.3553 0.027 Uiso 1 1 calc R U
C7 C 0.72019(19) 0.18209(10) 0.40406(9) 0.0197(3) Uani 1 1 d . .
C8 C 0.7067(2) 0.11343(10) 0.47007(9) 0.0211(3) Uani 1 1 d . .
C9 C 0.6246(2) 0.14013(10) 0.54027(9) 0.0202(3) Uani 1 1 d . .
C10 C 0.6793(2) 0.10573(10) 0.61490(9) 0.0225(3) Uani 1 1 d . .
H10 H 0.7696 0.0617 0.6218 0.027 Uiso 1 1 calc R U
C11 C 0.6036(2) 0.13498(10) 0.67975(9) 0.0234(3) Uani 1 1 d . .
C12 C 0.4651(2) 0.19570(10) 0.66932(9) 0.0253(3) Uani 1 1 d . .
H12 H 0.4099 0.2144 0.7133 0.030 Uiso 1 1 calc R U
C13 C 0.4066(2) 0.22926(10) 0.59564(9) 0.0227(3) Uani 1 1 d . .
H13 H 0.3098 0.2696 0.5896 0.027 Uiso 1 1 calc R U
C14 C 0.4884(2) 0.20438(9) 0.53006(9) 0.0197(3) Uani 1 1 d . .
C15 C 0.7620(2) 0.39860(10) 0.22485(9) 0.0220(3) Uani 1 1 d . .
C16 C 0.8152(2) 0.37622(10) 0.14765(9) 0.0233(3) Uani 1 1 d . .
C17 C 0.7367(2) 0.31585(11) 0.11695(10) 0.0271(4) Uani 1 1 d . .
H17 H 0.6473 0.2891 0.1453 0.033 Uiso 1 1 calc R U
C18 C 0.7870(2) 0.29422(12) 0.04563(10) 0.0321(4) Uani 1 1 d . .
H18 H 0.7315 0.2534 0.0250 0.039 Uiso 1 1 calc R U
C19 C 0.9174(3) 0.33193(13) 0.00466(11) 0.0374(4) Uani 1 1 d . .
H19 H 0.9516 0.3176 -0.0445 0.045 Uiso 1 1 calc R U
C20 C 0.9986(3) 0.39062(13) 0.03512(11) 0.0384(5) Uani 1 1 d . .
H20 H 1.0897 0.4160 0.0070 0.046 Uiso 1 1 calc R U
C21 C 0.9484(2) 0.41282(11) 0.10622(10) 0.0313(4) Uani 1 1 d . .
H21 H 1.0053 0.4532 0.1267 0.038 Uiso 1 1 calc R U
C22 C 0.72899(19) 0.47971(10) 0.23802(9) 0.0223(3) Uani 1 1 d . .
C23 C 0.6994(2) 0.55337(11) 0.17395(9) 0.0249(3) Uani 1 1 d . .
C24 C 0.6075(2) 0.54680(12) 0.10858(10) 0.0309(4) Uani 1 1 d . .
H24 H 0.5658 0.4943 0.1046 0.037 Uiso 1 1 calc R U
C25 C 0.5762(3) 0.61524(14) 0.04969(11) 0.0399(5) Uani 1 1 d . .
H25 H 0.5141 0.6095 0.0056 0.048 Uiso 1 1 calc R U
C26 C 0.6352(3) 0.69214(14) 0.05469(12) 0.0438(5) Uani 1 1 d . .
H26 H 0.6148 0.7390 0.0138 0.053 Uiso 1 1 calc R U
C27 C 0.7239(2) 0.70066(13) 0.11950(13) 0.0405(5) Uani 1 1 d . .
H27 H 0.7631 0.7537 0.1235 0.049 Uiso 1 1 calc R U
C28 C 0.7559(2) 0.63171(11) 0.17874(11) 0.0316(4) Uani 1 1 d . .
H28 H 0.8170 0.6380 0.2230 0.038 Uiso 1 1 calc R U
C29 C 0.7182(2) 0.49916(10) 0.31844(9) 0.0233(3) Uani 1 1 d . .
C30 C 0.5891(2) 0.55551(11) 0.34199(10) 0.0289(4) Uani 1 1 d . .
H30 H 0.5077 0.5843 0.3055 0.035 Uiso 1 1 calc R U
C31 C 0.5788(3) 0.56976(12) 0.41814(11) 0.0366(4) Uani 1 1 d . .
H31 H 0.4886 0.6070 0.4338 0.044 Uiso 1 1 calc R U
C32 C 0.6982(3) 0.53040(13) 0.47147(11) 0.0397(5) Uani 1 1 d . .
H32 H 0.6914 0.5412 0.5234 0.048 Uiso 1 1 calc R U
C33 C 0.8281(3) 0.47501(12) 0.44892(11) 0.0353(4) Uani 1 1 d . .
H33 H 0.9102 0.4474 0.4855 0.042 Uiso 1 1 calc R U
C34 C 0.8384(2) 0.45992(11) 0.37312(10) 0.0275(4) Uani 1 1 d . .
H34 H 0.9286 0.4223 0.3580 0.033 Uiso 1 1 calc R U
C35 C 0.6683(2) 0.10035(11) 0.75931(9) 0.0253(3) Uani 1 1 d . .
C36 C 0.6597(2) 0.00686(11) 0.78274(9) 0.0282(4) Uani 1 1 d . .
C37 C 0.5161(3) -0.03063(12) 0.76610(10) 0.0341(4) Uani 1 1 d . .
H37 H 0.4208 0.0040 0.7431 0.041 Uiso 1 1 calc R U
C38 C 0.5129(3) -0.11824(13) 0.78319(11) 0.0412(5) Uani 1 1 d . .
H38 H 0.4151 -0.1431 0.7718 0.049 Uiso 1 1 calc R U
C39 C 0.6510(3) -0.16962(13) 0.81668(11) 0.0426(5) Uani 1 1 d . .
H39 H 0.6479 -0.2294 0.8284 0.051 Uiso 1 1 calc R U
C40 C 0.7936(3) -0.13330(12) 0.83296(11) 0.0405(5) Uani 1 1 d . .
H40 H 0.8886 -0.1683 0.8559 0.049 Uiso 1 1 calc R U
C41 C 0.7981(3) -0.04566(12) 0.81583(10) 0.0340(4) Uani 1 1 d . .
H41 H 0.8968 -0.0214 0.8269 0.041 Uiso 1 1 calc R U
C42 C 0.7303(2) 0.15072(11) 0.80391(9) 0.0247(3) Uani 1 1 d . .
C43 C 0.7714(2) 0.23925(10) 0.77344(9) 0.0240(3) Uani 1 1 d . .
C44 C 0.8558(2) 0.25952(12) 0.70241(10) 0.0293(4) Uani 1 1 d . .
H44 H 0.8866 0.2165 0.6718 0.035 Uiso 1 1 calc R U
C45 C 0.8951(2) 0.34183(12) 0.67598(10) 0.0310(4) Uani 1 1 d . .
H45 H 0.9521 0.3547 0.6274 0.037 Uiso 1 1 calc R U
C46 C 0.8518(2) 0.40527(11) 0.71986(11) 0.0309(4) Uani 1 1 d . .
H46 H 0.8772 0.4617 0.7012 0.037 Uiso 1 1 calc R U
C47 C 0.7713(2) 0.38570(11) 0.79096(11) 0.0298(4) Uani 1 1 d . .
H47 H 0.7426 0.4287 0.8218 0.036 Uiso 1 1 calc R U
C48 C 0.7321(2) 0.30345(11) 0.81748(9) 0.0258(4) Uani 1 1 d . .
H48 H 0.6773 0.2907 0.8666 0.031 Uiso 1 1 calc R U
C49 C 0.7602(2) 0.12238(10) 0.88882(9) 0.0258(4) Uani 1 1 d . .
C50 C 0.9173(2) 0.12411(11) 0.92084(10) 0.0309(4) Uani 1 1 d . .
H50 H 1.0090 0.1420 0.8881 0.037 Uiso 1 1 calc R U
C51 C 0.9415(3) 0.09998(12) 1.00016(11) 0.0363(4) Uani 1 1 d . .
H51 H 1.0500 0.1001 1.0214 0.044 Uiso 1 1 calc R U
C52 C 0.8075(3) 0.07569(12) 1.04836(10) 0.0377(5) Uani 1 1 d . .
H52 H 0.8239 0.0596 1.1027 0.045 Uiso 1 1 calc R U
C53 C 0.6508(3) 0.07475(12) 1.01774(10) 0.0358(4) Uani 1 1 d . .
H53 H 0.5588 0.0586 1.0510 0.043 Uiso 1 1 calc R U
C54 C 0.6267(2) 0.09741(11) 0.93812(10) 0.0309(4) Uani 1 1 d . .
H54 H 0.5184 0.0959 0.9172 0.037 Uiso 1 1 calc R U
C55 C 0.2879(2) 0.27789(10) 0.42700(9) 0.0207(3) Uani 1 1 d . .
C56 C 0.2487(2) 0.31846(11) 0.34890(10) 0.0258(3) Uani 1 1 d . .
C57 C 0.1395(2) 0.26483(11) 0.47537(10) 0.0261(4) Uani 1 1 d . .
C58 C 0.7589(2) 0.03019(10) 0.46736(9) 0.0231(3) Uani 1 1 d . .
C59 C 0.8253(2) -0.00070(11) 0.39827(10) 0.0282(4) Uani 1 1 d . .
C60 C 0.7389(2) -0.03629(11) 0.53187(10) 0.0289(4) Uani 1 1 d . .

loop_
_atom_site_aniso_label
_atom_site_aniso_U_11
_atom_site_aniso_U_22
_atom_site_aniso_U_33
_atom_site_aniso_U_23
_atom_site_aniso_U_13
_atom_site_aniso_U_12
N1 0.0260(8) 0.0454(10) 0.0330(9) 0.0064(7) -0.0024(6) -0.0015(7)
N2 0.0292(8) 0.0574(11) 0.0282(8) -0.0063(7) 0.0051(7) -0.0061(7)
N3 0.0471(10) 0.0342(9) 0.0376(9) -0.0134(7) 0.0036(8) 0.0028(7)
N4 0.0739(13) 0.0213(8) 0.0325(9) -0.0041(7) -0.0045(8) -0.0053(8)
C1 0.0252(8) 0.0156(7) 0.0169(7) -0.0041(6) 0.0009(6) -0.0018(6)
C2 0.0217(7) 0.0184(7) 0.0155(7) -0.0037(6) -0.0010(6) -0.0021(6)
C3 0.0207(7) 0.0186(7) 0.0192(7) -0.0028(6) -0.0021(6) -0.0012(6)
C4 0.0226(8) 0.0216(8) 0.0188(7) -0.0018(6) -0.0010(6) -0.0044(6)
C5 0.0213(8) 0.0276(8) 0.0196(7) -0.0042(6) 0.0017(6) -0.0036(6)
C6 0.0216(8) 0.0235(8) 0.0227(8) -0.0059(6) -0.0005(6) 0.0017(6)
C7 0.0232(8) 0.0197(7) 0.0164(7) -0.0034(6) -0.0026(6) -0.0016(6)
C8 0.0214(8) 0.0221(8) 0.0192(7) -0.0029(6) -0.0024(6) 0.0007(6)
C9 0.0258(8) 0.0170(7) 0.0180(7) -0.0027(6) -0.0008(6) -0.0031(6)
C10 0.0291(8) 0.0178(7) 0.0196(7) -0.0003(6) -0.0021(6) -0.0011(6)
C11 0.0318(9) 0.0217(8) 0.0171(7) -0.0012(6) -0.0022(6) -0.0071(7)
C12 0.0350(9) 0.0240(8) 0.0175(7) -0.0051(6) 0.0028(7) -0.0042(7)
C13 0.0268(8) 0.0208(8) 0.0203(8) -0.0040(6) 0.0026(6) -0.0009(6)
C14 0.0252(8) 0.0172(7) 0.0169(7) -0.0029(6) -0.0003(6) -0.0034(6)
C15 0.0200(7) 0.0256(8) 0.0196(7) -0.0001(6) 0.0013(6) -0.0057(6)
C16 0.0253(8) 0.0227(8) 0.0198(8) 0.0007(6) 0.0019(6) -0.0001(6)
C17 0.0277(9) 0.0288(9) 0.0238(8) -0.0004(7) 0.0004(7) -0.0045(7)
C18 0.0356(10) 0.0325(10) 0.0279(9) -0.0068(7) -0.0033(7) 0.0020(8)
C19 0.0447(11) 0.0407(11) 0.0242(9) -0.0047(8) 0.0066(8) 0.0059(9)
C20 0.0381(11) 0.0373(11) 0.0362(10) 0.0002(8) 0.0175(8) -0.0027(8)
C21 0.0315(9) 0.0281(9) 0.0325(9) -0.0006(7) 0.0073(7) -0.0049(7)
C22 0.0196(8) 0.0241(8) 0.0222(8) 0.0009(6) -0.0014(6) -0.0046(6)
C23 0.0212(8) 0.0276(9) 0.0230(8) 0.0021(7) 0.0023(6) 0.0004(6)
C24 0.0295(9) 0.0376(10) 0.0231(8) -0.0035(7) 0.0011(7) 0.0057(7)
C25 0.0400(11) 0.0500(12) 0.0228(9) 0.0006(8) 0.0008(8) 0.0163(9)
C26 0.0425(11) 0.0459(12) 0.0305(10) 0.0159(9) 0.0084(9) 0.0158(9)
C27 0.0308(10) 0.0298(10) 0.0529(13) 0.0120(9) 0.0088(9) 0.0010(8)
C28 0.0251(9) 0.0284(9) 0.0372(10) 0.0059(7) -0.0010(7) -0.0019(7)
C29 0.0269(8) 0.0195(8) 0.0230(8) 0.0005(6) -0.0028(6) -0.0058(6)
C30 0.0332(9) 0.0216(8) 0.0311(9) -0.0022(7) -0.0003(7) -0.0018(7)
C31 0.0452(11) 0.0281(10) 0.0383(10) -0.0109(8) 0.0079(9) -0.0064(8)
C32 0.0604(13) 0.0342(10) 0.0281(10) -0.0092(8) -0.0005(9) -0.0148(9)
C33 0.0487(11) 0.0304(10) 0.0275(9) 0.0012(7) -0.0131(8) -0.0136(8)
C34 0.0306(9) 0.0209(8) 0.0307(9) 0.0000(7) -0.0063(7) -0.0066(7)
C35 0.0331(9) 0.0244(8) 0.0176(7) 0.0002(6) -0.0011(6) -0.0039(7)
C36 0.0432(10) 0.0254(9) 0.0159(7) -0.0007(6) -0.0009(7) -0.0073(7)
C37 0.0420(11) 0.0334(10) 0.0265(9) 0.0015(7) -0.0041(8) -0.0111(8)
C38 0.0555(13) 0.0365(11) 0.0334(10) 0.0009(8) -0.0033(9) -0.0232(10)
C39 0.0685(14) 0.0270(10) 0.0326(10) -0.0001(8) -0.0009(10) -0.0137(9)
C40 0.0592(13) 0.0287(10) 0.0322(10) -0.0022(8) -0.0111(9) 0.0007(9)
C41 0.0470(11) 0.0293(9) 0.0260(9) -0.0023(7) -0.0080(8) -0.0064(8)
C42 0.0316(9) 0.0246(8) 0.0164(7) 0.0011(6) -0.0012(6) -0.0029(7)
C43 0.0288(8) 0.0248(8) 0.0171(7) 0.0016(6) -0.0037(6) -0.0036(7)
C44 0.0359(10) 0.0331(9) 0.0197(8) -0.0036(7) 0.0008(7) -0.0087(8)
C45 0.0334(9) 0.0370(10) 0.0212(8) 0.0025(7) 0.0016(7) -0.0101(8)
C46 0.0284(9) 0.0263(9) 0.0350(10) 0.0058(7) -0.0043(7) -0.0057(7)
C47 0.0278(9) 0.0267(9) 0.0341(9) -0.0040(7) -0.0001(7) -0.0009(7)
C48 0.0274(9) 0.0280(9) 0.0206(8) -0.0001(6) -0.0004(6) -0.0022(7)
C49 0.0392(10) 0.0200(8) 0.0178(8) -0.0005(6) -0.0031(7) -0.0039(7)
C50 0.0405(10) 0.0282(9) 0.0235(8) -0.0028(7) -0.0027(7) -0.0032(8)
C51 0.0456(11) 0.0358(10) 0.0268(9) -0.0053(8) -0.0110(8) 0.0030(8)
C52 0.0607(13) 0.0322(10) 0.0178(8) 0.0005(7) -0.0071(8) 0.0013(9)
C53 0.0548(12) 0.0306(10) 0.0209(8) 0.0014(7) 0.0031(8) -0.0091(9)
C54 0.0438(11) 0.0281(9) 0.0206(8) 0.0002(7) -0.0018(7) -0.0086(8)
C55 0.0223(8) 0.0204(8) 0.0188(7) -0.0026(6) 0.0024(6) -0.0014(6)
C56 0.0184(8) 0.0305(9) 0.0274(9) -0.0021(7) 0.0004(6) -0.0020(6)
C57 0.0248(8) 0.0299(9) 0.0232(8) -0.0044(7) -0.0018(7) -0.0004(7)
C58 0.0265(8) 0.0214(8) 0.0205(8) -0.0033(6) -0.0037(6) 0.0020(6)
C59 0.0341(9) 0.0218(8) 0.0281(9) -0.0052(7) -0.0029(7) 0.0028(7)
C60 0.0406(10) 0.0190(8) 0.0277(9) -0.0069(7) -0.0054(7) 0.0008(7)

loop_
_atom_type_symbol
_atom_type_description
_atom_type_scat_dispersion_real
_atom_type_scat_dispersion_imag
_atom_type_scat_source
C C 0.0033 0.0016 'International Tables Vol C Tables 4.2.6.8 and 6.1.1.4'
H H 0.0000 0.0000 'International Tables Vol C Tables 4.2.6.8 and 6.1.1.4'
N N 0.0061 0.0033 'International Tables Vol C Tables 4.2.6.8 and 6.1.1.4'

loop_
_geom_angle_atom_site_label_1
_geom_angle_atom_site_label_2
_geom_angle_atom_site_label_3
_geom_angle
C55 C1 C14 123.54(14)
C55 C1 C2 121.67(13)
C14 C1 C2 114.73(13)
C3 C2 C7 119.53(14)
C3 C2 C1 122.22(14)
C7 C2 C1 118.24(13)
C2 C3 C4 121.50(14)
C2 C3 H3 119.3
C4 C3 H3 119.3
C3 C4 C5 118.21(14)
C3 C4 C15 120.43(14)
C5 C4 C15 121.32(14)
C6 C5 C4 121.06(14)
C6 C5 H5 119.5
C4 C5 H5 119.5
C5 C6 C7 120.65(15)
C5 C6 H6 119.7
C7 C6 H6 119.7
C6 C7 C2 118.93(14)
C6 C7 C8 122.97(14)
C2 C7 C8 118.03(14)
C58 C8 C7 123.60(14)
C58 C8 C9 121.58(14)
C7 C8 C9 114.78(13)
C10 C9 C14 119.61(14)
C10 C9 C8 122.42(14)
C14 C9 C8 117.95(13)
C9 C10 C11 120.93(15)
C9 C10 H10 119.5
C11 C10 H10 119.5
C12 C11 C10 118.98(14)
C12 C11 C35 120.52(14)
C10 C11 C35 120.49(15)
C13 C12 C11 120.80(15)
C13 C12 H12 119.6
C11 C12 H12 119.6
C12 C13 C14 120.58(15)
C12 C13 H13 119.7
C14 C13 H13 119.7
C13 C14 C9 118.90(14)
C13 C14 C1 122.60(14)
C9 C14 C1 118.29(13)
C22 C15 C4 122.71(14)
C22 C15 C16 123.53(14)
C4 C15 C16 113.77(14)
C21 C16 C17 118.62(15)
C21 C16 C15 120.64(15)
C17 C16 C15 120.69(14)
C18 C17 C16 120.86(16)
C18 C17 H17 119.6
C16 C17 H17 119.6
C19 C18 C17 119.88(18)
C19 C18 H18 120.1
C17 C18 H18 120.1
C18 C19 C20 119.85(17)
C18 C19 H19 120.1
C20 C19 H19 120.1
C19 C20 C21 120.56(17)
C19 C20 H20 119.7
C21 C20 H20 119.7
C20 C21 C16 120.19(18)
C20 C21 H21 119.9
C16 C21 H21 119.9
C15 C22 C29 120.99(14)
C15 C22 C23 122.60(15)
C29 C22 C23 116.40(14)
C28 C23 C24 118.03(16)
C28 C23 C22 121.21(15)
C24 C23 C22 120.70(16)
C25 C24 C23 121.13(19)
C25 C24 H24 119.4
C23 C24 H24 119.4
C24 C25 C26 120.19(19)
C24 C25 H25 119.9
C26 C25 H25 119.9
C25 C26 C27 119.76(17)
C25 C26 H26 120.1
C27 C26 H26 120.1
C26 C27 C28 120.1(2)
C26 C27 H27 120.0
C28 C27 H27 120.0
C27 C28 C23 120.77(18)
C27 C28 H28 119.6
C23 C28 H28 119.6
C30 C29 C34 118.16(16)
C30 C29 C22 121.86(15)
C34 C29 C22 119.98(15)
C31 C30 C29 120.45(17)
C31 C30 H30 119.8
C29 C30 H30 119.8
C32 C31 C30 120.67(18)
C32 C31 H31 119.7
C30 C31 H31 119.7
C31 C32 C33 119.63(18)
C31 C32 H32 120.2
C33 C32 H32 120.2
C34 C33 C32 120.03(18)
C34 C33 H33 120.0
C32 C33 H33 120.0
C33 C34 C29 121.04(17)
C33 C34 H34 119.5
C29 C34 H34 119.5
C42 C35 C11 121.39(15)
C42 C35 C36 124.64(14)
C11 C35 C36 113.96(14)
C41 C36 C37 118.49(17)
C41 C36 C35 120.97(16)
C37 C36 C35 120.35(16)
C38 C37 C36 120.28(18)
C38 C37 H37 119.9
C36 C37 H37 119.9
C39 C38 C37 120.56(19)
C39 C38 H38 119.7
C37 C38 H38 119.7
C40 C39 C38 119.62(18)
C40 C39 H39 120.2
C38 C39 H39 120.2
C39 C40 C41 120.18(19)
C39 C40 H40 119.9
C41 C40 H40 119.9
C40 C41 C36 120.86(18)
C40 C41 H41 119.6
C36 C41 H41 119.6
C35 C42 C49 122.05(15)
C35 C42 C43 123.33(14)
C49 C42 C43 114.61(14)
C48 C43 C44 117.97(15)
C48 C43 C42 120.21(14)
C44 C43 C42 121.77(15)
C45 C44 C43 120.71(17)
C45 C44 H44 119.6
C43 C44 H44 119.6
C46 C45 C44 120.49(16)
C46 C45 H45 119.8
C44 C45 H45 119.8
C47 C46 C45 119.37(16)
C47 C46 H46 120.3
C45 C46 H46 120.3
C46 C47 C48 120.19(17)
C46 C47 H47 119.9
C48 C47 H47 119.9
C47 C48 C43 121.23(16)
C47 C48 H48 119.4
C43 C48 H48 119.4
C50 C49 C54 118.69(15)
C50 C49 C42 121.39(16)
C54 C49 C42 119.85(16)
C51 C50 C49 120.64(18)
C51 C50 H50 119.7
C49 C50 H50 119.7
C52 C51 C50 119.96(18)
C52 C51 H51 120.0
C50 C51 H51 120.0
C53 C52 C51 120.10(17)
C53 C52 H52 119.9
C51 C52 H52 119.9
C52 C53 C54 120.13(18)
C52 C53 H53 119.9
C54 C53 H53 119.9
C53 C54 C49 120.46(18)
C53 C54 H54 119.8
C49 C54 H54 119.8
C1 C55 C56 123.32(14)
C1 C55 C57 123.40(14)
C56 C55 C57 112.97(14)
N1 C56 C55 176.22(18)
N2 C57 C55 176.57(18)
C8 C58 C60 122.58(15)
C8 C58 C59 124.02(15)
C60 C58 C59 113.19(14)
N3 C59 C58 176.38(19)
N4 C60 C58 178.1(2)

loop_
_geom_bond_atom_site_label_1
_geom_bond_atom_site_label_2
_geom_bond_distance
N1 C56 1.140(2)
N2 C57 1.141(2)
N3 C59 1.142(2)
N4 C60 1.146(2)
C1 C55 1.367(2)
C1 C14 1.470(2)
C1 C2 1.475(2)
C2 C3 1.386(2)
C2 C7 1.414(2)
C3 C4 1.396(2)
C3 H3 0.9500
C4 C5 1.400(2)
C4 C15 1.487(2)
C5 C6 1.380(2)
C5 H5 0.9500
C6 C7 1.394(2)
C6 H6 0.9500
C7 C8 1.464(2)
C8 C58 1.366(2)
C8 C9 1.476(2)
C9 C10 1.391(2)
C9 C14 1.411(2)
C10 C11 1.394(2)
C10 H10 0.9500
C11 C12 1.389(2)
C11 C35 1.493(2)
C12 C13 1.383(2)
C12 H12 0.9500
C13 C14 1.395(2)
C13 H13 0.9500
C15 C22 1.358(2)
C15 C16 1.490(2)
C16 C21 1.388(2)
C16 C17 1.391(2)
C17 C18 1.384(2)
C17 H17 0.9500
C18 C19 1.375(3)
C18 H18 0.9500
C19 C20 1.379(3)
C19 H19 0.9500
C20 C21 1.384(3)
C20 H20 0.9500
C21 H21 0.9500
C22 C29 1.486(2)
C22 C23 1.489(2)
C23 C28 1.395(3)
C23 C24 1.398(2)
C24 C25 1.380(3)
C24 H24 0.9500
C25 C26 1.382(3)
C25 H25 0.9500
C26 C27 1.385(3)
C26 H26 0.9500
C27 C28 1.390(2)
C27 H27 0.9500
C28 H28 0.9500
C29 C30 1.397(2)
C29 C34 1.397(2)
C30 C31 1.384(3)
C30 H30 0.9500
C31 C32 1.379(3)
C31 H31 0.9500
C32 C33 1.384(3)
C32 H32 0.9500
C33 C34 1.383(3)
C33 H33 0.9500
C34 H34 0.9500
C35 C42 1.349(2)
C35 C36 1.496(2)
C36 C41 1.393(3)
C36 C37 1.404(3)
C37 C38 1.391(3)
C37 H37 0.9500
C38 C39 1.386(3)
C38 H38 0.9500
C39 C40 1.384(3)
C39 H39 0.9500
C40 C41 1.393(3)
C40 H40 0.9500
C41 H41 0.9500
C42 C49 1.494(2)
C42 C43 1.497(2)
C43 C48 1.392(2)
C43 C44 1.396(2)
C44 C45 1.388(2)
C44 H44 0.9500
C45 C46 1.384(3)
C45 H45 0.9500
C46 C47 1.382(3)
C46 H46 0.9500
C47 C48 1.388(2)
C47 H47 0.9500
C48 H48 0.9500
C49 C50 1.389(3)
C49 C54 1.393(3)
C50 C51 1.387(2)
C50 H50 0.9500
C51 C52 1.383(3)
C51 H51 0.9500
C52 C53 1.373(3)
C52 H52 0.9500
C53 C54 1.390(2)
C53 H53 0.9500
C54 H54 0.9500
C55 C56 1.437(2)
C55 C57 1.442(2)
C58 C60 1.432(2)
C58 C59 1.444(2)

loop_
_geom_torsion_atom_site_label_1
_geom_torsion_atom_site_label_2
_geom_torsion_atom_site_label_3
_geom_torsion_atom_site_label_4
_geom_torsion
C55 C1 C2 C3 39.0(2)
C14 C1 C2 C3 -143.83(15)
C55 C1 C2 C7 -141.75(15)
C14 C1 C2 C7 35.41(19)
C7 C2 C3 C4 1.7(2)
C1 C2 C3 C4 -179.11(14)
C2 C3 C4 C5 1.5(2)
C2 C3 C4 C15 179.04(14)
C3 C4 C5 C6 -3.3(2)
C15 C4 C5 C6 179.18(15)
C4 C5 C6 C7 1.9(2)
C5 C6 C7 C2 1.3(2)
C5 C6 C7 C8 -175.65(15)
C3 C2 C7 C6 -3.0(2)
C1 C2 C7 C6 177.68(14)
C3 C2 C7 C8 174.05(14)
C1 C2 C7 C8 -5.2(2)
C6 C7 C8 C58 -36.1(2)
C2 C7 C8 C58 146.96(16)
C6 C7 C8 C9 146.44(15)
C2 C7 C8 C9 -30.5(2)
C58 C8 C9 C10 40.8(2)
C7 C8 C9 C10 -141.69(15)
C58 C8 C9 C14 -140.78(16)
C7 C8 C9 C14 36.8(2)
C14 C9 C10 C11 -1.2(2)
C8 C9 C10 C11 177.22(15)
C9 C10 C11 C12 3.9(2)
C9 C10 C11 C35 -177.26(15)
C10 C11 C12 C13 -2.4(2)
C35 C11 C12 C13 178.73(15)
C11 C12 C13 C14 -1.7(2)
C12 C13 C14 C9 4.4(2)
C12 C13 C14 C1 -170.32(15)
C10 C9 C14 C13 -2.9(2)
C8 C9 C14 C13 178.58(14)
C10 C9 C14 C1 172.03(14)
C8 C9 C14 C1 -6.5(2)
C55 C1 C14 C13 -37.3(2)
C2 C1 C14 C13 145.56(15)
C55 C1 C14 C9 147.93(16)
C2 C1 C14 C9 -29.2(2)
C3 C4 C15 C22 43.5(2)
C5 C4 C15 C22 -139.04(17)
C3 C4 C15 C16 -136.54(15)
C5 C4 C15 C16 40.9(2)
C22 C15 C16 C21 50.7(2)
C4 C15 C16 C21 -129.23(16)
C22 C15 C16 C17 -131.70(17)
C4 C15 C16 C17 48.3(2)
C21 C16 C17 C18 -1.7(2)
C15 C16 C17 C18 -179.29(16)
C16 C17 C18 C19 0.7(3)
C17 C18 C19 C20 0.6(3)
C18 C19 C20 C21 -0.9(3)
C19 C20 C21 C16 -0.1(3)
C17 C16 C21 C20 1.4(3)
C15 C16 C21 C20 178.99(17)
C4 C15 C22 C29 15.3(2)
C16 C15 C22 C29 -164.71(15)
C4 C15 C22 C23 -163.86(14)
C16 C15 C22 C23 16.2(2)
C15 C22 C23 C28 -144.17(17)
C29 C22 C23 C28 36.7(2)
C15 C22 C23 C24 38.6(2)
C29 C22 C23 C24 -140.56(16)
C28 C23 C24 C25 1.3(3)
C22 C23 C24 C25 178.58(16)
C23 C24 C25 C26 -0.3(3)
C24 C25 C26 C27 -0.8(3)
C25 C26 C27 C28 1.0(3)
C26 C27 C28 C23 0.0(3)
C24 C23 C28 C27 -1.1(3)
C22 C23 C28 C27 -178.37(16)
C15 C22 C29 C30 -135.17(17)
C23 C22 C29 C30 44.0(2)
C15 C22 C29 C34 44.1(2)
C23 C22 C29 C34 -136.73(16)
C34 C29 C30 C31 -1.8(2)
C22 C29 C30 C31 177.47(16)
C29 C30 C31 C32 1.7(3)
C30 C31 C32 C33 -1.1(3)
C31 C32 C33 C34 0.5(3)
C32 C33 C34 C29 -0.7(3)
C30 C29 C34 C33 1.3(2)
C22 C29 C34 C33 -178.00(15)
C12 C11 C35 C42 -62.7(2)
C10 C11 C35 C42 118.45(19)
C12 C11 C35 C36 118.18(18)
C10 C11 C35 C36 -60.6(2)
C42 C35 C36 C41 -46.6(3)
C11 C35 C36 C41 132.51(17)
C42 C35 C36 C37 138.52(19)
C11 C35 C36 C37 -42.4(2)
C41 C36 C37 C38 0.6(3)
C35 C36 C37 C38 175.66(17)
C36 C37 C38 C39 -0.1(3)
C37 C38 C39 C40 -0.2(3)
C38 C39 C40 C41 0.0(3)
C39 C40 C41 C36 0.5(3)
C37 C36 C41 C40 -0.8(3)
C35 C36 C41 C40 -175.81(17)
C11 C35 C42 C49 166.36(16)
C36 C35 C42 C49 -14.6(3)
C11 C35 C42 C43 -12.4(3)
C36 C35 C42 C43 166.57(16)
C35 C42 C43 C48 139.36(18)
C49 C42 C43 C48 -39.5(2)
C35 C42 C43 C44 -43.4(3)
C49 C42 C43 C44 137.75(17)
C48 C43 C44 C45 -1.6(3)
C42 C43 C44 C45 -178.90(16)
C43 C44 C45 C46 0.3(3)
C44 C45 C46 C47 1.0(3)
C45 C46 C47 C48 -1.0(3)
C46 C47 C48 C43 -0.4(3)
C44 C43 C48 C47 1.7(2)
C42 C43 C48 C47 179.02(15)
C35 C42 C49 C50 125.05(19)
C43 C42 C49 C50 -56.1(2)
C35 C42 C49 C54 -58.1(2)
C43 C42 C49 C54 120.80(18)
C54 C49 C50 C51 1.1(3)
C42 C49 C50 C51 178.06(16)
C49 C50 C51 C52 -1.4(3)
C50 C51 C52 C53 0.5(3)
C51 C52 C53 C54 0.6(3)
C52 C53 C54 C49 -0.9(3)
C50 C49 C54 C53 0.0(3)
C42 C49 C54 C53 -176.94(16)
C14 C1 C55 C56 -178.84(15)
C2 C1 C55 C56 -1.9(2)
C14 C1 C55 C57 -5.7(2)
C2 C1 C55 C57 171.26(15)
C7 C8 C58 C60 -177.69(15)
C9 C8 C58 C60 -0.4(2)
C7 C8 C58 C59 -3.4(3)
C9 C8 C58 C59 173.94(15)
